data_7122438
loop_
_publ_author_name
'Frogley, Benjamin J.'
'Hill, Anthony F.'

_publ_section_title
;
 Alkynylbis(alkylidynyl)phosphines: {L<sub>n</sub>M[triple bond, length as
 m-dash]C}<sub>2</sub>PC[triple bond, length as m-dash]CR.
;
_journal_issue 87
_journal_name_full 'Chemical communications (Cambridge, England)'
_journal_page_first 12373
_journal_page_last 12376
_journal_paper_doi 10.1039/c8cc07166g
_journal_volume 54
_journal_year 2018
_chemical_formula_moiety 'C45 H51 B2 N12 O4 P W2'
_chemical_formula_sum 'C45 H51 B2 N12 O4 P W2'
_chemical_formula_weight 1244.26
_space_group_crystal_system triclinic
_space_group_IT_number 2
_space_group_name_Hall '-P 1'
_space_group_name_H-M_alt 'P -1'
_symmetry_space_group_name_Hall '-P 1'
_symmetry_space_group_name_H-M 'P -1'
_atom_sites_solution_hydrogens geom
_audit_creation_method SHELXL-2016/6
_audit_update_record
;
2018-06-27 deposited with the CCDC.
2018-10-11 downloaded from the CCDC.
;
_cell_angle_alpha 77.598(4)
_cell_angle_beta 78.252(5)
_cell_angle_gamma 70.388(5)
_cell_formula_units_Z 2
_cell_length_a 10.7103(8)
_cell_length_b 12.8936(5)
_cell_length_c 19.5744(8)
_cell_measurement_reflns_used 12876
_cell_measurement_temperature 150.0(1)
_cell_measurement_theta_max 28.6470
_cell_measurement_theta_min 3.7150
_cell_volume 2461.3(2)
_computing_cell_refinement 'CrysAlisPro 1.171.38.46 (Rigaku OD, 2015)'
_computing_data_collection 'CrysAlisPro 1.171.38.46 (Rigaku OD, 2015)'
_computing_data_reduction 'CrysAlisPro 1.171.38.46 (Rigaku OD, 2015)'
_computing_structure_refinement 'SHELXL-2016/6 (Sheldrick, 2016)'
_computing_structure_solution 'SHELXT-2016/6 (Sheldrick, 2016)'
_diffrn_ambient_temperature 150.0(1)
_diffrn_detector_area_resol_mean 8.1297
_diffrn_measured_fraction_theta_full 0.997
_diffrn_measured_fraction_theta_max 0.996
_diffrn_measurement_device_type 'SuperNova, Dual, Cu at zero, EosS2'
_diffrn_measurement_method '\w scans'
_diffrn_radiation_type MoK\a
_diffrn_radiation_wavelength 0.71073
_diffrn_reflns_av_R_equivalents 0.0470
_diffrn_reflns_av_unetI/netI 0.0489
_diffrn_reflns_Laue_measured_fraction_full 0.997
_diffrn_reflns_Laue_measured_fraction_max 0.996
_diffrn_reflns_limit_h_max 13
_diffrn_reflns_limit_h_min -13
_diffrn_reflns_limit_k_max 16
_diffrn_reflns_limit_k_min -16
_diffrn_reflns_limit_l_max 24
_diffrn_reflns_limit_l_min -24
_diffrn_reflns_number 35346
_diffrn_reflns_point_group_measured_fraction_full 0.997
_diffrn_reflns_point_group_measured_fraction_max 0.996
_diffrn_reflns_theta_full 25.242
_diffrn_reflns_theta_max 26.372
_diffrn_reflns_theta_min 3.388
_diffrn_source 'micro-focus sealed X-ray tube'
_exptl_absorpt_coefficient_mu 4.757
_exptl_absorpt_correction_T_max 1.00000
_exptl_absorpt_correction_T_min 0.74757
_exptl_absorpt_correction_type multi-scan
_exptl_absorpt_process_details
;
CrysAlisPro 1.171.38.46 (Rigaku Oxford Diffraction, 2015)
Empirical absorption correction using spherical harmonics,
 implemented in SCALE3 ABSPACK scaling algorithm.
;
_exptl_crystal_colour orange
_exptl_crystal_density_diffrn 1.679
_exptl_crystal_description block
_exptl_crystal_F_000 1220
_exptl_crystal_size_max 0.258
_exptl_crystal_size_mid 0.057
_exptl_crystal_size_min 0.039
_refine_diff_density_max 2.305
_refine_diff_density_min -1.492
_refine_diff_density_rms 0.140
_refine_ls_extinction_method none
_refine_ls_goodness_of_fit_ref 1.046
_refine_ls_hydrogen_treatment constr
_refine_ls_matrix_type full
_refine_ls_number_parameters 569
_refine_ls_number_reflns 10039
_refine_ls_number_restraints 0
_refine_ls_restrained_S_all 1.046
_refine_ls_R_factor_all 0.0506
_refine_ls_R_factor_gt 0.0367
_refine_ls_shift/su_max 0.006
_refine_ls_shift/su_mean 0.000
_refine_ls_structure_factor_coef Fsqd
_refine_ls_weighting_details 'w=1/[\s^2^(Fo^2^)+(0.0375P)^2^+3.1559P] where P=(Fo^2^+2Fc^2^)/3'
_refine_ls_weighting_scheme calc
_refine_ls_wR_factor_gt 0.0798
_refine_ls_wR_factor_ref 0.0865
_reflns_Friedel_coverage 0.000
_reflns_number_gt 8161
_reflns_number_total 10039
_reflns_threshold_expression 'I > 2\s(I)'
_cod_data_source_file c8cc07166g2.cif
_cod_data_source_block Compound_7
_cod_depositor_comments 'Adding full bibliography for 7122430--7122440.cif.'
_cod_database_code 7122438
_shelx_shelxl_version_number 2016/6
_shelx_space_group_comment
;
The symmetry employed for this shelxl refinement is uniquely defined
by the following loop, which should always be used as a source of
symmetry information in preference to the above space-group names.
They are only intended as comments.
;

loop_
_space_group_symop_operation_xyz
'x, y, z'
'-x, -y, -z'

loop_
_atom_site_label
_atom_site_type_symbol
_atom_site_fract_x
_atom_site_fract_y
_atom_site_fract_z
_atom_site_U_iso_or_equiv
_atom_site_adp_type
_atom_site_occupancy
_atom_site_site_symmetry_order
_atom_site_calc_flag
_atom_site_refinement_flags_posn
_atom_site_refinement_flags_adp
_atom_site_refinement_flags_occupancy
_atom_site_disorder_assembly
_atom_site_disorder_group
W1 W 0.27620(2) 0.76382(2) 0.65024(2) 0.02636(7) Uani 1 1 d . . . . .
W2 W 0.31789(2) 1.06252(2) 0.80845(2) 0.02170(7) Uani 1 1 d . . . . .
P P 0.31774(15) 0.78070(12) 0.82447(7) 0.0295(3) Uani 1 1 d . . . . .
O4 O 0.0179(4) 1.0689(4) 0.8237(2) 0.0560(13) Uani 1 1 d . . . . .
O3 O 0.3478(5) 1.0862(4) 0.6429(2) 0.0470(11) Uani 1 1 d . . . . .
O1 O 0.0965(5) 1.0094(4) 0.6671(2) 0.0487(11) Uani 1 1 d . . . . .
O2 O 0.5409(5) 0.8313(5) 0.6072(3) 0.0636(15) Uani 1 1 d . . . . .
N1 N 0.2418(5) 0.8062(4) 0.5346(2) 0.0400(13) Uani 1 1 d . . . . .
N2 N 0.2018(5) 0.7341(4) 0.5072(2) 0.0312(11) Uani 1 1 d . . . . .
N5 N 0.0947(4) 0.7098(3) 0.6660(2) 0.0243(10) Uani 1 1 d . . . . .
N6 N 0.0755(4) 0.6571(4) 0.6166(2) 0.0266(10) Uani 1 1 d . . . . .
N3 N 0.3721(5) 0.5934(4) 0.6252(2) 0.0294(10) Uani 1 1 d . . . . .
N4 N 0.3179(5) 0.5532(4) 0.5822(2) 0.0302(10) Uani 1 1 d . . . . .
N11 N 0.5178(4) 1.0803(3) 0.8013(2) 0.0241(9) Uani 1 1 d . . . . .
N12 N 0.5358(4) 1.1604(3) 0.8318(2) 0.0243(9) Uani 1 1 d . . . . .
N7 N 0.2535(4) 1.2540(4) 0.7969(2) 0.0283(10) Uani 1 1 d . . . . .
N8 N 0.3076(4) 1.3005(3) 0.8363(2) 0.0260(10) Uani 1 1 d . . . . .
N9 N 0.3069(4) 1.0754(4) 0.9200(2) 0.0245(9) Uani 1 1 d . . . . .
N10 N 0.3642(4) 1.1451(3) 0.9381(2) 0.0258(10) Uani 1 1 d . . . . .
C68 C 0.3642(7) 0.3772(5) 0.5330(3) 0.0473(16) Uani 1 1 d . . . . .
H68A H 0.434987 0.307732 0.532696 0.071 Uiso 1 1 calc R U . . .
H68B H 0.359299 0.416365 0.485558 0.071 Uiso 1 1 calc R U . . .
H68C H 0.280662 0.362936 0.552612 0.071 Uiso 1 1 calc R U . . .
C1 C 0.3052(5) 0.7580(4) 0.7393(3) 0.0243(11) Uani 1 1 d . . . . .
C2 C 0.3433(5) 0.9133(4) 0.8129(3) 0.0258(12) Uani 1 1 d . . . . .
C7 C 0.4733(6) 0.6856(5) 0.8435(3) 0.0361(14) Uani 1 1 d . . . . .
C8 C 0.5668(7) 0.6158(5) 0.8673(3) 0.0399(15) Uani 1 1 d . . . . .
C6 C 0.1259(6) 1.0694(5) 0.8177(3) 0.0326(13) Uani 1 1 d . . . . .
C5 C 0.3359(6) 1.0767(5) 0.7029(3) 0.0305(13) Uani 1 1 d . . . . .
C4 C 0.4428(7) 0.8084(5) 0.6220(3) 0.0414(15) Uani 1 1 d . . . . .
C3 C 0.1631(6) 0.9217(5) 0.6597(3) 0.0335(13) Uani 1 1 d . . . . .
C150 C 0.1221(7) 0.7245(6) 0.3978(3) 0.0449(16) Uani 1 1 d . . . . .
H15D H 0.125586 0.762449 0.349886 0.067 Uiso 1 1 calc R U . . .
H15E H 0.031448 0.726166 0.416569 0.067 Uiso 1 1 calc R U . . .
H15F H 0.177969 0.648466 0.398982 0.067 Uiso 1 1 calc R U . . .
C151 C 0.1707(6) 0.7812(5) 0.4414(3) 0.0386(15) Uani 1 1 d . . . . .
C152 C 0.1919(8) 0.8823(6) 0.4258(3) 0.054(2) Uani 1 1 d . . . . .
H152 H 0.179606 0.932205 0.383936 0.065 Uiso 1 1 calc R U . . .
C153 C 0.2354(8) 0.8972(6) 0.4845(3) 0.0524(19) Uani 1 1 d . . . . .
C154 C 0.5615(6) 0.5242(6) 0.6944(3) 0.0466(17) Uani 1 1 d . . . . .
H15G H 0.639199 0.459854 0.698044 0.070 Uiso 1 1 calc R U . . .
H15H H 0.510406 0.531864 0.740406 0.070 Uiso 1 1 calc R U . . .
H15I H 0.588905 0.589558 0.675383 0.070 Uiso 1 1 calc R U . . .
C155 C 0.4775(6) 0.5108(5) 0.6467(3) 0.0364(14) Uani 1 1 d . . . . .
C156 C 0.4935(6) 0.4171(5) 0.6170(3) 0.0404(15) Uani 1 1 d . . . . .
H156 H 0.559813 0.348739 0.623125 0.048 Uiso 1 1 calc R U . . .
C157 C 0.3914(6) 0.4458(5) 0.5765(3) 0.0382(14) Uani 1 1 d . . . . .
C158 C -0.0279(6) 0.7777(5) 0.7781(3) 0.0386(14) Uani 1 1 d . . . . .
H15J H -0.113525 0.781901 0.806295 0.058 Uiso 1 1 calc R U . . .
H15K H -0.019628 0.851383 0.763354 0.058 Uiso 1 1 calc R U . . .
H15L H 0.041879 0.732703 0.805464 0.058 Uiso 1 1 calc R U . . .
C159 C -0.0162(6) 0.7260(4) 0.7136(3) 0.0293(12) Uani 1 1 d . . . . .
C160 C -0.1072(6) 0.6858(5) 0.6945(3) 0.0342(13) Uani 1 1 d . . . . .
H160 H -0.191889 0.687025 0.718559 0.041 Uiso 1 1 calc R U . . .
C161 C -0.0473(6) 0.6440(5) 0.6328(3) 0.0316(13) Uani 1 1 d . . . . .
C162 C -0.1027(6) 0.5950(6) 0.5867(3) 0.0447(16) Uani 1 1 d . . . . .
H16A H -0.185931 0.583916 0.610664 0.067 Uiso 1 1 calc R U . . .
H16B H -0.039946 0.524798 0.576921 0.067 Uiso 1 1 calc R U . . .
H16C H -0.117550 0.645239 0.543053 0.067 Uiso 1 1 calc R U . . .
C163 C 0.0918(7) 1.3207(5) 0.7096(4) 0.0512(18) Uani 1 1 d . . . . .
H16D H 0.042866 1.391728 0.685997 0.077 Uiso 1 1 calc R U . . .
H16E H 0.030107 1.282536 0.736625 0.077 Uiso 1 1 calc R U . . .
H16F H 0.150648 1.276854 0.675265 0.077 Uiso 1 1 calc R U . . .
C164 C 0.1722(6) 1.3379(5) 0.7580(3) 0.0351(13) Uani 1 1 d . . . . .
C165 C 0.1762(6) 1.4379(5) 0.7716(3) 0.0387(14) Uani 1 1 d . . . . .
H165 H 0.130252 1.508975 0.750878 0.046 Uiso 1 1 calc R U . . .
C166 C 0.2604(5) 1.4129(4) 0.8212(3) 0.0315(13) Uani 1 1 d . . . . .
C167 C 0.2941(6) 1.4881(5) 0.8572(4) 0.0462(16) Uani 1 1 d . . . . .
H16G H 0.260008 1.563808 0.834728 0.069 Uiso 1 1 calc R U . . .
H16H H 0.389533 1.468219 0.854396 0.069 Uiso 1 1 calc R U . . .
H16I H 0.254363 1.480940 0.905939 0.069 Uiso 1 1 calc R U . . .
C168 C 0.1907(6) 0.9368(5) 0.9827(3) 0.0417(15) Uani 1 1 d . . . . .
H16J H 0.155019 0.914334 1.030620 0.063 Uiso 1 1 calc R U . . .
H16K H 0.253540 0.872979 0.964028 0.063 Uiso 1 1 calc R U . . .
H16L H 0.119168 0.969335 0.954665 0.063 Uiso 1 1 calc R U . . .
C169 C 0.2600(5) 1.0207(4) 0.9809(3) 0.0294(12) Uani 1 1 d . . . . .
C170 C 0.6537(6) 0.9442(5) 0.7219(3) 0.0389(14) Uani 1 1 d . . . . .
H17A H 0.747146 0.913679 0.705038 0.058 Uiso 1 1 calc R U . . .
H17B H 0.604679 0.973665 0.682448 0.058 Uiso 1 1 calc R U . . .
H17C H 0.621356 0.886597 0.752088 0.058 Uiso 1 1 calc R U . . .
C171 C 0.6351(5) 1.0355(5) 0.7626(3) 0.0284(12) Uani 1 1 d . . . . .
C172 C 0.7282(5) 1.0867(5) 0.7685(3) 0.0294(12) Uani 1 1 d . . . . .
H172 H 0.817154 1.070629 0.747497 0.035 Uiso 1 1 calc R U . . .
C173 C 0.6611(5) 1.1657(4) 0.8118(3) 0.0270(12) Uani 1 1 d . . . . .
C174 C 0.7104(6) 1.2463(5) 0.8343(3) 0.0400(15) Uani 1 1 d . . . . .
H17D H 0.801863 1.237244 0.813279 0.060 Uiso 1 1 calc R U . . .
H17E H 0.704891 1.232753 0.884847 0.060 Uiso 1 1 calc R U . . .
H17F H 0.656377 1.320950 0.819297 0.060 Uiso 1 1 calc R U . . .
C175 C 0.4075(7) 1.1936(6) 1.0464(3) 0.0467(16) Uani 1 1 d . . . . .
H17G H 0.391431 1.169904 1.096518 0.070 Uiso 1 1 calc R U . . .
H17H H 0.363097 1.272042 1.035474 0.070 Uiso 1 1 calc R U . . .
H17I H 0.502031 1.178820 1.031327 0.070 Uiso 1 1 calc R U . . .
C176 C 0.3546(6) 1.1312(5) 1.0091(3) 0.0320(13) Uani 1 1 d . . . . .
C177 C 0.2893(6) 1.0526(5) 1.0378(3) 0.0349(13) Uani 1 1 d . . . . .
H177 H 0.268958 1.026236 1.085544 0.042 Uiso 1 1 calc R U . . .
C180 C 0.2749(11) 0.9940(7) 0.4937(4) 0.093(4) Uani 1 1 d . . . . .
H18A H 0.286611 1.039672 0.448608 0.140 Uiso 1 1 calc R U . . .
H18B H 0.357319 0.966876 0.513232 0.140 Uiso 1 1 calc R U . . .
H18C H 0.205940 1.037460 0.525042 0.140 Uiso 1 1 calc R U . . .
B1 B 0.1860(7) 0.6251(5) 0.5538(3) 0.0315(15) Uani 1 1 d . . . . .
H1 H 0.159534 0.582748 0.526242 0.038 Uiso 1 1 calc R U . . .
B2 B 0.4186(6) 1.2267(5) 0.8810(3) 0.0267(13) Uani 1 1 d . . . . .
H2 H 0.449370 1.273556 0.902936 0.032 Uiso 1 1 calc R U . . .
C9 C 0.6746(10) 0.5257(10) 0.8981(7) 0.0448(8) Uani 0.413(10) 1 d G . P A 1
C10 C 0.8074(12) 0.5170(10) 0.8706(5) 0.0448(8) Uani 0.413(10) 1 d G . P A 1
H10 H 0.827673 0.565311 0.830458 0.054 Uiso 0.413(10) 1 calc R U P A 1
C11 C 0.9099(9) 0.4361(11) 0.9033(6) 0.0448(8) Uani 0.413(10) 1 d G . P A 1
H11 H 0.998737 0.430232 0.884919 0.054 Uiso 0.413(10) 1 calc R U P A 1
C12 C 0.8795(11) 0.3638(9) 0.9633(6) 0.0448(8) Uani 0.413(10) 1 d G . P A 1
C13 C 0.7467(13) 0.3725(10) 0.9907(5) 0.0448(8) Uani 0.413(10) 1 d G . P A 1
H13 H 0.726444 0.324182 1.030926 0.054 Uiso 0.413(10) 1 calc R U P A 1
C14 C 0.6442(10) 0.4534(12) 0.9581(7) 0.0448(8) Uani 0.413(10) 1 d G . P A 1
H14 H 0.555377 0.459261 0.976466 0.054 Uiso 0.413(10) 1 calc R U P A 1
C15 C 0.9930(17) 0.2711(15) 0.9919(9) 0.0448(8) Uani 0.413(10) 1 d . . P A 1
H15A H 0.958896 0.227593 1.033085 0.067 Uiso 0.413(10) 1 calc R U P A 1
H15B H 1.038946 0.224424 0.956612 0.067 Uiso 0.413(10) 1 calc R U P A 1
H15C H 1.054176 0.301587 1.004298 0.067 Uiso 0.413(10) 1 calc R U P A 1
C9A C 0.6840(7) 0.5360(7) 0.8981(5) 0.0448(8) Uani 0.587(10) 1 d G . P A 2
C10A C 0.8058(8) 0.5582(7) 0.8860(4) 0.0448(8) Uani 0.587(10) 1 d G . P A 2
H10A H 0.815999 0.621833 0.855552 0.054 Uiso 0.587(10) 1 calc R U P A 2
C11A C 0.9122(7) 0.4851(7) 0.9194(4) 0.0448(8) Uani 0.587(10) 1 d G . P A 2
H11A H 0.993624 0.499894 0.911298 0.054 Uiso 0.587(10) 1 calc R U P A 2
C12A C 0.8969(8) 0.3899(6) 0.9649(4) 0.0448(8) Uani 0.587(10) 1 d G . P A 2
C13A C 0.7751(9) 0.3678(6) 0.9770(4) 0.0448(8) Uani 0.587(10) 1 d G . P A 2
H13A H 0.764908 0.304108 1.007411 0.054 Uiso 0.587(10) 1 calc R U P A 2
C14A C 0.6687(7) 0.4408(8) 0.9436(5) 0.0448(8) Uani 0.587(10) 1 d G . P A 2
H14A H 0.587281 0.426045 0.951665 0.054 Uiso 0.587(10) 1 calc R U P A 2
C15A C 1.0118(12) 0.3089(10) 1.0019(6) 0.0448(8) Uani 0.587(10) 1 d . . P A 2
H15M H 0.983403 0.248493 1.031010 0.067 Uiso 0.587(10) 1 calc R U P A 2
H15N H 1.086134 0.280078 0.967245 0.067 Uiso 0.587(10) 1 calc R U P A 2
H15O H 1.038513 0.346887 1.030815 0.067 Uiso 0.587(10) 1 calc R U P A 2

loop_
_atom_site_aniso_label
_atom_site_aniso_U_11
_atom_site_aniso_U_22
_atom_site_aniso_U_33
_atom_site_aniso_U_23
_atom_site_aniso_U_13
_atom_site_aniso_U_12
W1 0.03546(14) 0.02784(13) 0.02391(12) -0.00488(9) -0.00930(9) -0.01673(11)
W2 0.02600(12) 0.01773(11) 0.02525(12) -0.00489(8) -0.01053(9) -0.00676(9)
P 0.0436(9) 0.0235(7) 0.0277(7) -0.0025(6) -0.0146(6) -0.0136(7)
O4 0.030(3) 0.078(4) 0.066(3) -0.020(3) -0.014(2) -0.016(2)
O3 0.069(3) 0.052(3) 0.028(2) -0.007(2) -0.014(2) -0.025(3)
O1 0.059(3) 0.029(3) 0.062(3) -0.002(2) -0.033(2) -0.008(2)
O2 0.057(3) 0.087(4) 0.070(3) -0.029(3) 0.008(3) -0.052(3)
N1 0.068(4) 0.042(3) 0.028(2) -0.008(2) -0.010(2) -0.037(3)
N2 0.042(3) 0.036(3) 0.025(2) -0.007(2) -0.005(2) -0.022(2)
N5 0.034(3) 0.019(2) 0.026(2) -0.0067(18) -0.0106(19) -0.009(2)
N6 0.032(3) 0.028(2) 0.027(2) -0.0071(19) -0.0105(19) -0.014(2)
N3 0.034(3) 0.033(3) 0.028(2) -0.012(2) -0.001(2) -0.016(2)
N4 0.036(3) 0.034(3) 0.029(2) -0.010(2) -0.004(2) -0.018(2)
N11 0.024(2) 0.022(2) 0.029(2) -0.0095(19) -0.0073(19) -0.0036(19)
N12 0.027(2) 0.018(2) 0.033(2) -0.0072(19) -0.0124(19) -0.0056(19)
N7 0.033(3) 0.018(2) 0.035(2) -0.0047(19) -0.015(2) -0.004(2)
N8 0.027(2) 0.020(2) 0.036(2) -0.0075(19) -0.008(2) -0.009(2)
N9 0.025(2) 0.023(2) 0.027(2) -0.0065(19) -0.0072(19) -0.0064(19)
N10 0.029(2) 0.020(2) 0.031(2) -0.0090(19) -0.0109(19) -0.003(2)
C68 0.054(4) 0.042(4) 0.053(4) -0.021(3) -0.006(3) -0.016(3)
C1 0.031(3) 0.018(3) 0.027(3) -0.005(2) -0.010(2) -0.008(2)
C2 0.031(3) 0.025(3) 0.026(3) -0.006(2) -0.012(2) -0.008(2)
C7 0.055(4) 0.020(3) 0.042(3) -0.003(3) -0.029(3) -0.012(3)
C8 0.059(4) 0.028(3) 0.040(3) -0.006(3) -0.018(3) -0.016(3)
C6 0.032(3) 0.029(3) 0.040(3) -0.013(3) -0.016(3) -0.003(3)
C5 0.042(3) 0.029(3) 0.031(3) -0.008(2) -0.015(3) -0.016(3)
C4 0.050(4) 0.048(4) 0.038(3) -0.017(3) 0.001(3) -0.029(3)
C3 0.039(3) 0.029(3) 0.039(3) -0.002(3) -0.017(3) -0.014(3)
C150 0.064(4) 0.049(4) 0.034(3) -0.005(3) -0.019(3) -0.026(4)
C151 0.052(4) 0.048(4) 0.026(3) -0.007(3) -0.008(3) -0.026(3)
C152 0.098(6) 0.053(4) 0.027(3) 0.005(3) -0.021(3) -0.044(4)
C153 0.100(6) 0.050(4) 0.028(3) 0.006(3) -0.017(3) -0.054(4)
C154 0.029(3) 0.067(5) 0.043(4) -0.022(3) -0.004(3) -0.006(3)
C155 0.024(3) 0.049(4) 0.037(3) -0.014(3) 0.002(2) -0.010(3)
C156 0.032(3) 0.041(4) 0.042(3) -0.014(3) -0.001(3) -0.002(3)
C157 0.045(4) 0.036(4) 0.038(3) -0.013(3) 0.001(3) -0.018(3)
C158 0.035(3) 0.042(4) 0.040(3) -0.016(3) -0.003(3) -0.008(3)
C159 0.035(3) 0.025(3) 0.027(3) -0.002(2) -0.008(2) -0.008(3)
C160 0.025(3) 0.034(3) 0.043(3) -0.004(3) -0.006(3) -0.009(3)
C161 0.036(3) 0.026(3) 0.039(3) -0.006(3) -0.010(3) -0.015(3)
C162 0.042(4) 0.051(4) 0.055(4) -0.013(3) -0.015(3) -0.024(3)
C163 0.058(4) 0.033(4) 0.060(4) 0.001(3) -0.038(4) 0.002(3)
C164 0.038(3) 0.027(3) 0.039(3) -0.001(3) -0.017(3) -0.004(3)
C165 0.037(3) 0.023(3) 0.047(4) 0.006(3) -0.009(3) -0.003(3)
C166 0.027(3) 0.020(3) 0.043(3) -0.005(2) 0.002(3) -0.006(2)
C167 0.043(4) 0.020(3) 0.078(5) -0.012(3) -0.010(3) -0.009(3)
C168 0.047(4) 0.037(4) 0.038(3) -0.004(3) 0.002(3) -0.015(3)
C169 0.032(3) 0.022(3) 0.028(3) -0.003(2) -0.006(2) -0.001(2)
C170 0.034(3) 0.037(4) 0.048(4) -0.022(3) -0.009(3) -0.002(3)
C171 0.029(3) 0.031(3) 0.026(3) -0.009(2) -0.010(2) -0.005(3)
C172 0.024(3) 0.037(3) 0.029(3) -0.009(2) -0.003(2) -0.009(3)
C173 0.026(3) 0.023(3) 0.032(3) -0.002(2) -0.009(2) -0.008(2)
C174 0.034(3) 0.036(4) 0.059(4) -0.011(3) -0.016(3) -0.015(3)
C175 0.054(4) 0.056(4) 0.040(3) -0.020(3) -0.021(3) -0.012(3)
C176 0.034(3) 0.027(3) 0.031(3) -0.013(2) -0.014(2) 0.006(3)
C177 0.040(3) 0.033(3) 0.025(3) -0.005(2) -0.006(2) -0.001(3)
C180 0.196(11) 0.093(7) 0.042(4) 0.012(4) -0.032(5) -0.115(8)
B1 0.042(4) 0.029(4) 0.032(3) -0.008(3) -0.012(3) -0.017(3)
B2 0.030(3) 0.022(3) 0.034(3) -0.012(3) -0.010(3) -0.008(3)
C9 0.0462(19) 0.0367(19) 0.0469(19) -0.0084(15) -0.0106(15) -0.0034(17)
C10 0.0462(19) 0.0367(19) 0.0469(19) -0.0084(15) -0.0106(15) -0.0034(17)
C11 0.0462(19) 0.0367(19) 0.0469(19) -0.0084(15) -0.0106(15) -0.0034(17)
C12 0.0462(19) 0.0367(19) 0.0469(19) -0.0084(15) -0.0106(15) -0.0034(17)
C13 0.0462(19) 0.0367(19) 0.0469(19) -0.0084(15) -0.0106(15) -0.0034(17)
C14 0.0462(19) 0.0367(19) 0.0469(19) -0.0084(15) -0.0106(15) -0.0034(17)
C15 0.0462(19) 0.0367(19) 0.0469(19) -0.0084(15) -0.0106(15) -0.0034(17)
C9A 0.0462(19) 0.0367(19) 0.0469(19) -0.0084(15) -0.0106(15) -0.0034(17)
C10A 0.0462(19) 0.0367(19) 0.0469(19) -0.0084(15) -0.0106(15) -0.0034(17)
C11A 0.0462(19) 0.0367(19) 0.0469(19) -0.0084(15) -0.0106(15) -0.0034(17)
C12A 0.0462(19) 0.0367(19) 0.0469(19) -0.0084(15) -0.0106(15) -0.0034(17)
C13A 0.0462(19) 0.0367(19) 0.0469(19) -0.0084(15) -0.0106(15) -0.0034(17)
C14A 0.0462(19) 0.0367(19) 0.0469(19) -0.0084(15) -0.0106(15) -0.0034(17)
C15A 0.0462(19) 0.0367(19) 0.0469(19) -0.0084(15) -0.0106(15) -0.0034(17)

loop_
_atom_type_symbol
_atom_type_description
_atom_type_scat_dispersion_real
_atom_type_scat_dispersion_imag
_atom_type_scat_source
C C 0.0033 0.0016 'International Tables Vol C Tables 4.2.6.8 and 6.1.1.4'
B B 0.0013 0.0007 'International Tables Vol C Tables 4.2.6.8 and 6.1.1.4'
N N 0.0061 0.0033 'International Tables Vol C Tables 4.2.6.8 and 6.1.1.4'
O O 0.0106 0.0060 'International Tables Vol C Tables 4.2.6.8 and 6.1.1.4'
P P 0.1023 0.0942 'International Tables Vol C Tables 4.2.6.8 and 6.1.1.4'
W W -0.8490 6.8722 'International Tables Vol C Tables 4.2.6.8 and 6.1.1.4'
H H 0.0000 0.0000 'International Tables Vol C Tables 4.2.6.8 and 6.1.1.4'

loop_
_geom_angle_atom_site_label_1
_geom_angle_atom_site_label_2
_geom_angle_atom_site_label_3
_geom_angle
C1 W1 C4 83.9(2)
C1 W1 C3 84.1(2)
C4 W1 C3 91.8(2)
C1 W1 N3 106.04(19)
C4 W1 N3 94.9(2)
C3 W1 N3 168.40(19)
C1 W1 N5 103.95(19)
C4 W1 N5 171.87(19)
C3 W1 N5 91.18(19)
N3 W1 N5 81.04(16)
C1 W1 N1 168.73(19)
C4 W1 N1 89.5(2)
C3 W1 N1 87.0(2)
N3 W1 N1 83.58(17)
N5 W1 N1 83.06(16)
C2 W2 C6 81.8(2)
C2 W2 C5 87.5(2)
C6 W2 C5 90.5(2)
C2 W2 N9 102.18(19)
C6 W2 N9 94.41(19)
C5 W2 N9 169.68(18)
C2 W2 N11 106.36(19)
C6 W2 N11 171.61(19)
C5 W2 N11 91.61(19)
N9 W2 N11 82.30(15)
C2 W2 N7 170.73(18)
C6 W2 N7 89.60(19)
C5 W2 N7 89.01(19)
N9 W2 N7 81.95(15)
N11 W2 N7 82.32(15)
C7 P C2 103.7(3)
C7 P C1 103.8(3)
C2 P C1 107.3(2)
C153 N1 N2 106.4(4)
C153 N1 W1 134.1(4)
N2 N1 W1 118.9(3)
C151 N2 N1 109.4(4)
C151 N2 B1 130.5(4)
N1 N2 B1 119.9(4)
C159 N5 N6 106.7(4)
C159 N5 W1 132.9(3)
N6 N5 W1 120.1(3)
C161 N6 N5 109.6(4)
C161 N6 B1 130.1(4)
N5 N6 B1 120.3(4)
C155 N3 N4 107.2(4)
C155 N3 W1 132.3(4)
N4 N3 W1 120.4(3)
C157 N4 N3 109.6(5)
C157 N4 B1 129.9(5)
N3 N4 B1 120.3(4)
C171 N11 N12 106.6(4)
C171 N11 W2 131.5(3)
N12 N11 W2 121.2(3)
C173 N12 N11 110.1(4)
C173 N12 B2 130.5(4)
N11 N12 B2 119.4(4)
C164 N7 N8 107.4(4)
C164 N7 W2 134.6(4)
N8 N7 W2 118.0(3)
C166 N8 N7 109.3(4)
C166 N8 B2 129.4(4)
N7 N8 B2 120.8(4)
C169 N9 N10 106.5(4)
C169 N9 W2 132.7(3)
N10 N9 W2 120.7(3)
C176 N10 N9 109.5(4)
C176 N10 B2 130.1(4)
N9 N10 B2 120.3(4)
P C1 W1 168.9(3)
P C2 W2 163.6(3)
C8 C7 P 168.8(6)
C7 C8 C9 175.9(8)
C7 C8 C9A 176.1(7)
O4 C6 W2 177.3(5)
O3 C5 W2 178.5(5)
O2 C4 W1 177.8(6)
O1 C3 W1 177.5(6)
N2 C151 C152 108.0(5)
N2 C151 C150 122.5(5)
C152 C151 C150 129.5(5)
C151 C152 C153 107.1(5)
N1 C153 C152 109.1(5)
N1 C153 C180 122.6(5)
C152 C153 C180 128.3(6)
N3 C155 C156 109.4(5)
N3 C155 C154 122.2(6)
C156 C155 C154 128.3(6)
C157 C156 C155 106.6(6)
N4 C157 C156 107.1(5)
N4 C157 C68 124.4(6)
C156 C157 C68 128.4(6)
N5 C159 C160 109.6(5)
N5 C159 C158 121.3(5)
C160 C159 C158 129.1(5)
C161 C160 C159 106.4(5)
N6 C161 C160 107.7(5)
N6 C161 C162 122.9(5)
C160 C161 C162 129.3(5)
N7 C164 C165 108.6(5)
N7 C164 C163 123.3(5)
C165 C164 C163 128.1(5)
C166 C165 C164 107.5(5)
N8 C166 C165 107.2(5)
N8 C166 C167 122.9(5)
C165 C166 C167 129.9(5)
N9 C169 C177 109.9(5)
N9 C169 C168 122.2(5)
C177 C169 C168 127.8(5)
N11 C171 C172 109.3(5)
N11 C171 C170 121.8(5)
C172 C171 C170 129.0(5)
C173 C172 C171 106.1(5)
N12 C173 C172 107.9(5)
N12 C173 C174 123.0(5)
C172 C173 C174 129.1(5)
N10 C176 C177 108.1(5)
N10 C176 C175 123.4(5)
C177 C176 C175 128.5(5)
C176 C177 C169 105.9(5)
N6 B1 N2 107.7(5)
N6 B1 N4 109.2(4)
N2 B1 N4 110.9(5)
N10 B2 N12 109.1(4)
N10 B2 N8 109.6(4)
N12 B2 N8 108.3(4)
C10 C9 C14 120.0
C10 C9 C8 120.1(9)
C14 C9 C8 119.7(9)
C11 C10 C9 120.0
C12 C11 C10 120.0
C11 C12 C13 120.0
C11 C12 C15 117.7(10)
C13 C12 C15 122.0(10)
C14 C13 C12 120.0
C13 C14 C9 120.0
C10A C9A C14A 120.0
C10A C9A C8 121.1(6)
C14A C9A C8 118.7(6)
C11A C10A C9A 120.0
C10A C11A C12A 120.0
C11A C12A C13A 120.0
C11A C12A C15A 120.9(7)
C13A C12A C15A 119.1(7)
C14A C13A C12A 120.0
C13A C14A C9A 120.0

loop_
_geom_bond_atom_site_label_1
_geom_bond_atom_site_label_2
_geom_bond_distance
W1 C1 1.813(5)
W1 C4 1.992(6)
W1 C3 2.015(6)
W1 N3 2.206(5)
W1 N5 2.221(4)
W1 N1 2.286(4)
W2 C2 1.836(5)
W2 C6 2.001(6)
W2 C5 2.010(5)
W2 N9 2.201(4)
W2 N11 2.202(4)
W2 N7 2.302(4)
P C7 1.762(6)
P C2 1.781(5)
P C1 1.793(5)
O4 C6 1.140(6)
O3 C5 1.139(6)
O1 C3 1.138(7)
O2 C4 1.150(7)
N1 C153 1.351(7)
N1 N2 1.383(6)
N2 C151 1.357(7)
N2 B1 1.543(8)
N5 C159 1.337(7)
N5 N6 1.377(5)
N6 C161 1.347(7)
N6 B1 1.543(8)
N3 C155 1.334(7)
N3 N4 1.380(6)
N4 C157 1.360(7)
N4 B1 1.544(8)
N11 C171 1.342(7)
N11 N12 1.380(5)
N12 C173 1.340(6)
N12 B2 1.542(7)
N7 C164 1.338(7)
N7 N8 1.380(5)
N8 C166 1.353(7)
N8 B2 1.546(7)
N9 C169 1.343(6)
N9 N10 1.380(5)
N10 C176 1.349(6)
N10 B2 1.529(7)
C68 C157 1.479(8)
C7 C8 1.198(8)
C8 C9 1.458(11)
C8 C9A 1.473(9)
C150 C151 1.496(7)
C151 C152 1.357(8)
C152 C153 1.394(8)
C153 C180 1.501(8)
C154 C155 1.492(8)
C155 C156 1.397(8)
C156 C157 1.384(8)
C158 C159 1.514(7)
C159 C160 1.389(7)
C160 C161 1.375(8)
C161 C162 1.511(7)
C163 C164 1.496(8)
C164 C165 1.388(8)
C165 C166 1.373(8)
C166 C167 1.483(8)
C168 C169 1.494(8)
C169 C177 1.391(7)
C170 C171 1.496(7)
C171 C172 1.402(7)
C172 C173 1.380(7)
C173 C174 1.488(7)
C175 C176 1.493(7)
C176 C177 1.380(8)
C9 C10 1.3900
C9 C14 1.3900
C10 C11 1.3900
C11 C12 1.3900
C12 C13 1.3900
C12 C15 1.495(18)
C13 C14 1.3900
C9A C10A 1.3900
C9A C14A 1.3900
C10A C11A 1.3900
C11A C12A 1.3900
C12A C13A 1.3900
C12A C15A 1.519(12)
C13A C14A 1.3900
